data_7244819
loop_
_publ_author_name
'Hatcher, Lauren E.'
'Coulson, Ben A.'

_publ_section_title
;
 Exploring the influence of polymorphism and chromophore co-ligands on
 linkage isomer photoswitching in [Pd(bpy4dca)(NO2)2]
;
_journal_name_full CrystEngComm
_journal_paper_doi 10.1039/D2CE00213B
_journal_year 2022
_chemical_formula_moiety 'C14 H12 N4 O8 Pd'
_chemical_formula_sum 'C14 H12 N4 O8 Pd'
_chemical_formula_weight 470.68
_chemical_name_systematic
;
Dinitro-(dimethyl 2,2'-bipyridine-4,4'-dicarboxylate)palladium(II)
;
_chemical_properties_physical Light-sensitive,Photo-sensitive
_space_group_crystal_system monoclinic
_space_group_IT_number 14
_space_group_name_Hall '-P 2yn'
_space_group_name_H-M_alt 'P 1 21/n 1'
_atom_sites_solution_hydrogens geom
_audit_creation_method SHELXL-2018/3
_audit_update_record
;
2022-02-14 deposited with the CCDC.	2022-03-25 downloaded from the CCDC.
;
_cell_angle_alpha 90
_cell_angle_beta 93.868(3)
_cell_angle_gamma 90
_cell_formula_units_Z 4
_cell_length_a 8.5709(3)
_cell_length_b 7.8300(3)
_cell_length_c 24.9295(7)
_cell_measurement_reflns_used 2784
_cell_measurement_temperature 210(2)
_cell_measurement_theta_max 27.8500
_cell_measurement_theta_min 3.5900
_cell_volume 1669.21(10)
_computing_cell_refinement 'CrysAlisPro 1.171.40.67a (Rigaku OD, 2019)'
_computing_data_collection 'CrysAlisPro 1.171.40.67a (Rigaku OD, 2019)'
_computing_data_reduction 'CrysAlisPro 1.171.40.67a (Rigaku OD, 2019)'
_computing_structure_refinement 'SHELXL-2018/3 (Sheldrick, 2018)'
_computing_structure_solution 'SHELXT 2018/2 (Sheldrick, 2018)'
_diffrn_ambient_temperature 210(2)
_diffrn_detector_area_resol_mean 10.3795
_diffrn_measured_fraction_theta_full 0.997
_diffrn_measured_fraction_theta_max 0.997
_diffrn_measurement_device_type 'Xcalibur, Atlas, Gemini ultra'
_diffrn_measurement_method '\w scans'
_diffrn_radiation_type MoK\a
_diffrn_radiation_wavelength 0.71073
_diffrn_reflns_av_R_equivalents 0.0359
_diffrn_reflns_av_unetI/netI 0.0585
_diffrn_reflns_Laue_measured_fraction_full 0.997
_diffrn_reflns_Laue_measured_fraction_max 0.997
_diffrn_reflns_limit_h_max 7
_diffrn_reflns_limit_h_min -10
_diffrn_reflns_limit_k_max 9
_diffrn_reflns_limit_k_min -9
_diffrn_reflns_limit_l_max 31
_diffrn_reflns_limit_l_min -30
_diffrn_reflns_number 6935
_diffrn_reflns_point_group_measured_fraction_full 0.997
_diffrn_reflns_point_group_measured_fraction_max 0.997
_diffrn_reflns_theta_full 25.242
_diffrn_reflns_theta_max 26.370
_diffrn_reflns_theta_min 3.276
_diffrn_source 'fine-focus sealed X-ray tube'
_diffrn_source_type 'Enhance (Mo) X-ray Source'
_exptl_absorpt_coefficient_mu 1.166
_exptl_absorpt_correction_T_max 1.00000
_exptl_absorpt_correction_T_min 0.87985
_exptl_absorpt_correction_type multi-scan
_exptl_absorpt_process_details
;
CrysAlisPro 1.171.40.67a (Rigaku Oxford Diffraction, 2019)
Empirical absorption correction using spherical harmonics,
 implemented in SCALE3 ABSPACK scaling algorithm.
;
_exptl_crystal_colour yellow
_exptl_crystal_density_diffrn 1.873
_exptl_crystal_description block
_exptl_crystal_F_000 936
_exptl_crystal_recrystallization_method 'Re-crystallisation from solvent: Acetonitrile/water'
_exptl_crystal_size_max 0.300
_exptl_crystal_size_mid 0.200
_exptl_crystal_size_min 0.100
_refine_diff_density_max 0.971
_refine_diff_density_min -0.964
_refine_diff_density_rms 0.097
_refine_ls_extinction_method none
_refine_ls_goodness_of_fit_ref 1.045
_refine_ls_hydrogen_treatment constr
_refine_ls_matrix_type full
_refine_ls_number_parameters 266
_refine_ls_number_reflns 3414
_refine_ls_number_restraints 258
_refine_ls_restrained_S_all 1.034
_refine_ls_R_factor_all 0.0718
_refine_ls_R_factor_gt 0.0470
_refine_ls_shift/su_max 0.000
_refine_ls_shift/su_mean 0.000
_refine_ls_structure_factor_coef Fsqd
_refine_ls_weighting_details 'w=1/[\s^2^(Fo^2^)+(0.0277P)^2^+2.5350P] where P=(Fo^2^+2Fc^2^)/3'
_refine_ls_weighting_scheme calc
_refine_ls_wR_factor_gt 0.0858
_refine_ls_wR_factor_ref 0.0979
_reflns_Friedel_coverage 0.000
_reflns_number_gt 2534
_reflns_number_total 3414
_reflns_threshold_expression 'I > 2\s(I)'
_cod_data_source_file d2ce00213b3.cif
_cod_data_source_block Poly2_ES-VT_210K
_cod_original_sg_symbol_H-M 'P 21/n'
_cod_database_code 7244819
_shelx_shelxl_version_number 2018/3
_shelx_space_group_comment
;
The symmetry employed for this shelxl refinement is uniquely defined
by the following loop, which should always be used as a source of
symmetry information in preference to the above space-group names.
They are only intended as comments.
;
_shelx_estimated_absorpt_t_min 0.721
_shelx_estimated_absorpt_t_max 0.892

loop_
_space_group_symop_operation_xyz
'x, y, z'
'-x+1/2, y+1/2, -z+1/2'
'-x, -y, -z'
'x-1/2, -y-1/2, z-1/2'

loop_
_atom_site_label
_atom_site_type_symbol
_atom_site_fract_x
_atom_site_fract_y
_atom_site_fract_z
_atom_site_U_iso_or_equiv
_atom_site_adp_type
_atom_site_occupancy
_atom_site_site_symmetry_order
_atom_site_calc_flag
_atom_site_refinement_flags_posn
_atom_site_refinement_flags_adp
_atom_site_refinement_flags_occupancy
_atom_site_disorder_assembly
_atom_site_disorder_group
Pd1 Pd 0.30785(5) 0.54792(5) 0.50563(2) 0.04070(14) Uani 1 1 d . . . . .
O5 O 0.6399(5) 0.9738(5) 0.73280(14) 0.0619(11) Uani 1 1 d . . . . .
O6 O 0.5793(4) 0.7197(4) 0.76633(12) 0.0428(8) Uani 1 1 d . . . . .
O7 O 0.2308(4) -0.0032(4) 0.72246(12) 0.0406(8) Uani 1 1 d . . . . .
O8 O 0.0608(4) -0.1164(4) 0.66047(12) 0.0498(9) Uani 1 1 d . . . . .
N3 N 0.3945(4) 0.6550(5) 0.57499(13) 0.0332(8) Uani 1 1 d . . . . .
N4 N 0.2629(4) 0.3573(5) 0.55680(13) 0.0340(8) Uani 1 1 d . . . . .
C1 C 0.4677(6) 0.8060(6) 0.58045(19) 0.0404(11) Uani 1 1 d . . . . .
H1 H 0.477710 0.873452 0.549682 0.048 Uiso 1 1 calc R U . . .
C2 C 0.5287(6) 0.8659(6) 0.62925(18) 0.0404(10) Uani 1 1 d . . . . .
H2 H 0.578166 0.973025 0.631748 0.048 Uiso 1 1 calc R U . . .
C3 C 0.5165(5) 0.7671(5) 0.67442(18) 0.0351(9) Uani 1 1 d . . . . .
C4 C 0.4420(5) 0.6096(5) 0.66940(16) 0.0317(9) Uani 1 1 d . . . . .
H4 H 0.432111 0.540442 0.699801 0.038 Uiso 1 1 calc R U . . .
C5 C 0.3829(5) 0.5558(5) 0.61952(16) 0.0298(8) Uani 1 1 d . . . . .
C6 C 0.3041(5) 0.3899(5) 0.60934(16) 0.0296(9) Uani 1 1 d . . . . .
C7 C 0.2754(5) 0.2736(5) 0.64881(16) 0.0310(9) Uani 1 1 d . . . . .
H7 H 0.306553 0.297177 0.684930 0.037 Uiso 1 1 calc R U . . .
C8 C 0.2004(5) 0.1216(5) 0.63503(16) 0.0313(9) Uani 1 1 d . . . . .
C9 C 0.1581(6) 0.0900(6) 0.58135(17) 0.0391(11) Uani 1 1 d . . . . .
H9 H 0.106695 -0.011920 0.570929 0.047 Uiso 1 1 calc R U . . .
C10 C 0.1923(6) 0.2097(6) 0.54349(17) 0.0389(11) Uani 1 1 d . . . . .
H10 H 0.165040 0.186796 0.507034 0.047 Uiso 1 1 calc R U . . .
C11 C 0.5850(5) 0.8334(6) 0.72741(18) 0.0382(10) Uani 1 1 d . . . . .
C12 C 0.6553(6) 0.7689(7) 0.81793(19) 0.0532(14) Uani 1 1 d . . . . .
H12A H 0.762039 0.803565 0.813060 0.080 Uiso 1 1 calc R U . . .
H12B H 0.655640 0.672594 0.842421 0.080 Uiso 1 1 calc R U . . .
H12C H 0.598819 0.863291 0.832741 0.080 Uiso 1 1 calc R U . . .
C13 C 0.1672(6) -0.0042(5) 0.67813(18) 0.0341(9) Uani 1 1 d . . . . .
C14 C 0.0126(7) -0.2414(7) 0.6990(2) 0.0571(15) Uani 1 1 d . . . . .
H14A H -0.061710 -0.319916 0.681230 0.086 Uiso 1 1 calc R U . . .
H14B H -0.036106 -0.183545 0.727927 0.086 Uiso 1 1 calc R U . . .
H14C H 0.103288 -0.304349 0.713517 0.086 Uiso 1 1 calc R U . . .
N1 N 0.3217(18) 0.760(2) 0.4599(6) 0.0565(15) Uani 0.301(6) 1 d D . P A 1
O1 O 0.3959(15) 0.7438(16) 0.4212(5) 0.0603(14) Uani 0.301(6) 1 d D . P A 1
O2 O 0.253(2) 0.8897(19) 0.4689(6) 0.0602(15) Uani 0.301(6) 1 d D . P A 1
N1A N 0.2963(8) 0.8701(9) 0.4496(3) 0.0565(15) Uani 0.699(6) 1 d D . P A 2
O1A O 0.3814(7) 0.7366(8) 0.4565(2) 0.0603(14) Uani 0.699(6) 1 d D . P A 2
O2A O 0.1754(7) 0.8648(7) 0.4757(2) 0.0602(15) Uani 0.699(6) 1 d D . P A 2
N2 N 0.1778(15) 0.4537(17) 0.4410(5) 0.0611(16) Uani 0.328(5) 1 d D . P A 3
O3 O 0.2521(13) 0.4345(17) 0.4020(4) 0.0671(15) Uani 0.328(5) 1 d D . P A 3
O4 O 0.0404(14) 0.429(2) 0.4397(7) 0.078(2) Uani 0.328(5) 1 d D . P A 3
N2A N 0.1297(8) 0.4083(10) 0.4139(3) 0.0611(16) Uani 0.672(5) 1 d D . P A 4
O3A O 0.2611(6) 0.3989(9) 0.4398(2) 0.0671(15) Uani 0.672(5) 1 d D . P A 4
O4A O 0.0452(7) 0.5221(9) 0.4297(3) 0.078(2) Uani 0.672(5) 1 d D . P A 4

loop_
_atom_site_aniso_label
_atom_site_aniso_U_11
_atom_site_aniso_U_22
_atom_site_aniso_U_33
_atom_site_aniso_U_23
_atom_site_aniso_U_13
_atom_site_aniso_U_12
Pd1 0.0546(3) 0.0405(2) 0.0264(2) 0.00448(16) -0.00152(16) -0.00294(19)
O5 0.087(3) 0.0504(18) 0.050(2) -0.0133(16) 0.011(2) -0.0283(18)
O6 0.049(2) 0.0414(17) 0.0375(15) -0.0079(12) -0.0047(14) -0.0048(15)
O7 0.044(2) 0.0454(19) 0.0316(14) 0.0013(14) -0.0013(13) -0.0042(15)
O8 0.069(2) 0.0396(17) 0.0388(17) 0.0088(14) -0.0120(16) -0.0191(16)
N3 0.036(2) 0.0330(16) 0.0306(16) 0.0012(13) 0.0033(15) 0.0024(14)
N4 0.041(2) 0.0329(16) 0.0274(14) 0.0007(14) -0.0017(14) 0.0014(15)
C1 0.044(3) 0.0358(19) 0.042(2) 0.0055(18) 0.0034(19) -0.0018(18)
C2 0.043(3) 0.032(2) 0.0466(19) 0.0000(15) 0.0038(17) -0.005(2)
C3 0.035(2) 0.0315(18) 0.0393(17) -0.0047(14) 0.0040(16) 0.0003(16)
C4 0.032(2) 0.0328(18) 0.0306(17) -0.0011(16) 0.0059(16) -0.0003(16)
C5 0.029(2) 0.0313(17) 0.0300(16) 0.0002(13) 0.0048(14) 0.0039(15)
C6 0.030(2) 0.0319(17) 0.0266(15) -0.0014(13) 0.0017(14) 0.0039(15)
C7 0.034(2) 0.0325(18) 0.0264(18) -0.0017(14) -0.0013(16) 0.0008(16)
C8 0.034(2) 0.0297(17) 0.0300(16) -0.0021(14) -0.0014(15) 0.0022(16)
C9 0.053(3) 0.030(2) 0.0332(17) -0.0030(15) -0.0045(17) -0.003(2)
C10 0.052(3) 0.0362(19) 0.028(2) -0.0035(15) -0.0056(19) -0.0019(18)
C11 0.035(2) 0.0384(18) 0.0418(18) -0.0091(14) 0.0050(17) -0.0023(17)
C12 0.058(3) 0.060(3) 0.040(2) -0.013(2) -0.006(2) -0.007(3)
C13 0.042(2) 0.0271(19) 0.0326(15) -0.0026(14) -0.0002(15) 0.0014(15)
C14 0.077(4) 0.047(3) 0.045(3) 0.013(2) -0.013(3) -0.025(3)
N1 0.074(4) 0.048(3) 0.048(3) 0.013(2) 0.005(2) 0.000(2)
O1 0.072(4) 0.067(3) 0.042(2) 0.020(2) 0.002(3) 0.010(2)
O2 0.071(4) 0.044(2) 0.066(3) 0.006(2) 0.009(3) -0.004(3)
N1A 0.074(4) 0.048(3) 0.048(3) 0.013(2) 0.005(2) 0.000(2)
O1A 0.072(4) 0.067(3) 0.042(2) 0.020(2) 0.002(3) 0.010(2)
O2A 0.071(4) 0.044(2) 0.066(3) 0.006(2) 0.009(3) -0.004(3)
N2 0.057(3) 0.086(4) 0.040(2) -0.001(3) -0.003(2) 0.003(3)
O3 0.062(3) 0.101(4) 0.037(2) -0.004(3) -0.005(2) 0.008(3)
O4 0.054(3) 0.097(5) 0.082(4) -0.020(4) -0.006(2) 0.005(3)
N2A 0.057(3) 0.086(4) 0.040(2) -0.001(3) -0.003(2) 0.003(3)
O3A 0.062(3) 0.101(4) 0.037(2) -0.004(3) -0.005(2) 0.008(3)
O4A 0.054(3) 0.097(5) 0.082(4) -0.020(4) -0.006(2) 0.005(3)

loop_
_atom_type_symbol
_atom_type_description
_atom_type_scat_dispersion_real
_atom_type_scat_dispersion_imag
_atom_type_scat_source
C C 0.0033 0.0016 'International Tables Vol C Tables 4.2.6.8 and 6.1.1.4'
H H 0.0000 0.0000 'International Tables Vol C Tables 4.2.6.8 and 6.1.1.4'
N N 0.0061 0.0033 'International Tables Vol C Tables 4.2.6.8 and 6.1.1.4'
O O 0.0106 0.0060 'International Tables Vol C Tables 4.2.6.8 and 6.1.1.4'
Pd Pd -0.9988 1.0072 'International Tables Vol C Tables 4.2.6.8 and 6.1.1.4'

loop_
_geom_angle_atom_site_label_1
_geom_angle_atom_site_label_2
_geom_angle_atom_site_label_3
_geom_angle
_geom_angle_site_symmetry_1
_geom_angle_site_symmetry_3
_geom_angle_publ_flag
N4 Pd1 N3 80.82(14) . . ?
N4 Pd1 N1 170.0(4) . . ?
N3 Pd1 N1 96.3(5) . . ?
N4 Pd1 O3A 92.9(2) . . ?
N3 Pd1 O3A 166.45(19) . . ?
N4 Pd1 N2 96.6(4) . . ?
N3 Pd1 N2 168.4(4) . . ?
N4 Pd1 O1A 173.07(19) . . ?
N3 Pd1 O1A 95.9(2) . . ?
C11 O6 C12 115.8(4) . . ?
C13 O8 C14 116.7(3) . . ?
C1 N3 C5 118.6(4) . . ?
C1 N3 Pd1 126.6(3) . . ?
C5 N3 Pd1 114.7(3) . . ?
C10 N4 C6 119.1(4) . . ?
C10 N4 Pd1 125.8(3) . . ?
C6 N4 Pd1 115.0(3) . . ?
N3 C1 C2 122.6(4) . . ?
N3 C1 H1 118.7 . . ?
C2 C1 H1 118.7 . . ?
C1 C2 C3 119.2(4) . . ?
C1 C2 H2 120.4 . . ?
C3 C2 H2 120.4 . . ?
C2 C3 C4 119.0(4) . . ?
C2 C3 C11 118.6(4) . . ?
C4 C3 C11 122.4(4) . . ?
C5 C4 C3 119.4(4) . . ?
C5 C4 H4 120.3 . . ?
C3 C4 H4 120.3 . . ?
N3 C5 C4 121.2(4) . . ?
N3 C5 C6 114.7(3) . . ?
C4 C5 C6 124.1(4) . . ?
N4 C6 C7 121.2(4) . . ?
N4 C6 C5 114.6(4) . . ?
C7 C6 C5 124.1(4) . . ?
C6 C7 C8 119.6(4) . . ?
C6 C7 H7 120.2 . . ?
C8 C7 H7 120.2 . . ?
C9 C8 C7 118.7(4) . . ?
C9 C8 C13 121.7(4) . . ?
C7 C8 C13 119.6(4) . . ?
C10 C9 C8 119.2(4) . . ?
C10 C9 H9 120.4 . . ?
C8 C9 H9 120.4 . . ?
N4 C10 C9 122.2(4) . . ?
N4 C10 H10 118.9 . . ?
C9 C10 H10 118.9 . . ?
O5 C11 O6 124.7(4) . . ?
O5 C11 C3 122.8(4) . . ?
O6 C11 C3 112.5(4) . . ?
O6 C12 H12A 109.5 . . ?
O6 C12 H12B 109.5 . . ?
H12A C12 H12B 109.5 . . ?
O6 C12 H12C 109.5 . . ?
H12A C12 H12C 109.5 . . ?
H12B C12 H12C 109.5 . . ?
O7 C13 O8 124.9(4) . . ?
O7 C13 C8 124.1(4) . . ?
O8 C13 C8 111.0(4) . . ?
O8 C14 H14A 109.5 . . ?
O8 C14 H14B 109.5 . . ?
H14A C14 H14B 109.5 . . ?
O8 C14 H14C 109.5 . . ?
H14A C14 H14C 109.5 . . ?
H14B C14 H14C 109.5 . . ?
O1 N1 O2 122.3(13) . . ?
O1 N1 Pd1 114.9(10) . . ?
O2 N1 Pd1 122.6(11) . . ?
O2A N1A O1A 112.6(6) . . ?
N1A O1A Pd1 118.3(5) . . ?
O4 N2 O3 122.2(12) . . ?
O4 N2 Pd1 124.6(11) . . ?
O3 N2 Pd1 113.1(10) . . ?
O4A N2A O3A 113.8(7) . . ?
N2A O3A Pd1 120.0(5) . . ?

loop_
_geom_bond_atom_site_label_1
_geom_bond_atom_site_label_2
_geom_bond_distance
_geom_bond_site_symmetry_2
_geom_bond_publ_flag
Pd1 N4 2.017(4) . ?
Pd1 N3 2.018(3) . ?
Pd1 N1 2.022(15) . ?
Pd1 O3A 2.031(6) . ?
Pd1 N2 2.035(13) . ?
Pd1 O1A 2.045(6) . ?
O5 C11 1.200(5) . ?
O6 C11 1.320(6) . ?
O6 C12 1.454(5) . ?
O7 C13 1.199(5) . ?
O8 C13 1.321(5) . ?
O8 C14 1.450(5) . ?
N3 C1 1.341(6) . ?
N3 C5 1.364(5) . ?
N4 C10 1.337(6) . ?
N4 C6 1.358(5) . ?
C1 C2 1.374(6) . ?
C1 H1 0.9400 . ?
C2 C3 1.376(6) . ?
C2 H2 0.9400 . ?
C3 C4 1.391(6) . ?
C3 C11 1.501(6) . ?
C4 C5 1.377(6) . ?
C4 H4 0.9400 . ?
C5 C6 1.478(6) . ?
C6 C7 1.375(6) . ?
C7 C8 1.385(6) . ?
C7 H7 0.9400 . ?
C8 C9 1.385(6) . ?
C8 C13 1.499(6) . ?
C9 C10 1.375(6) . ?
C9 H9 0.9400 . ?
C10 H10 0.9400 . ?
C12 H12A 0.9700 . ?
C12 H12B 0.9700 . ?
C12 H12C 0.9700 . ?
C14 H14A 0.9700 . ?
C14 H14B 0.9700 . ?
C14 H14C 0.9700 . ?
N1 O1 1.199(9) . ?
N1 O2 1.204(9) . ?
N1A O2A 1.260(7) . ?
N1A O1A 1.279(7) . ?
N2 O4 1.192(9) . ?
N2 O3 1.205(9) . ?
N2A O4A 1.230(7) . ?
N2A O3A 1.262(7) . ?

loop_
_geom_hbond_atom_site_label_D
_geom_hbond_atom_site_label_H
_geom_hbond_atom_site_label_A
_geom_hbond_distance_DH
_geom_hbond_distance_HA
_geom_hbond_distance_DA
_geom_hbond_angle_DHA
_geom_hbond_site_symmetry_A
_geom_hbond_publ_flag
C1 H1 N1^a 0.94 2.68 3.196(16) 115.3 . yes
C1 H1 O1A^b 0.94 2.64 3.175(8) 116.7 . yes
C2 H2 O1^a 0.94 2.60 3.383(14) 141.4 3_676 yes
C2 H2 N1A^b 0.94 2.66 3.284(8) 124.4 3_676 yes
C4 H4 O7 0.94 2.49 3.283(5) 142.5 2_556 yes
C9 H9 O2A^b 0.94 2.67 3.182(7) 115.2 1_545 yes
C10 H10 O2^a 0.94 2.64 3.182(14) 117.2 1_545 yes
C10 H10 O2A^b 0.94 2.64 3.184(7) 117.2 1_545 yes
C10 H10 N2^c 0.94 2.67 3.187(13) 115.5 . yes
C10 H10 O4^c 0.94 2.71 3.300(18) 121.9 . yes
C10 H10 O3A^d 0.94 2.54 3.071(8) 116.3 . yes
C12 H12C O3^c 0.97 2.63 3.201(13) 118.0 4_676 yes
C12 H12C O4A^d 0.97 2.65 3.418(10) 136.7 4_676 yes
C14 H14A O3^c 0.97 2.71 3.606(12) 154.6 3_556 yes
C14 H14A N2A^d 0.97 2.50 3.263(8) 135.4 3_556 yes
C14 H14C O7 0.97 2.59 3.507(6) 158.5 2_546 yes

loop_
_geom_torsion_atom_site_label_1
_geom_torsion_atom_site_label_2
_geom_torsion_atom_site_label_3
_geom_torsion_atom_site_label_4
_geom_torsion
_geom_torsion_site_symmetry_1
_geom_torsion_site_symmetry_2
_geom_torsion_site_symmetry_3
_geom_torsion_site_symmetry_4
_geom_torsion_publ_flag
C5 N3 C1 C2 -1.3(7) . . . . ?
Pd1 N3 C1 C2 -177.3(4) . . . . ?
N3 C1 C2 C3 0.8(7) . . . . ?
C1 C2 C3 C4 -0.3(7) . . . . ?
C1 C2 C3 C11 179.4(4) . . . . ?
C2 C3 C4 C5 0.2(7) . . . . ?
C11 C3 C4 C5 -179.5(4) . . . . ?
C1 N3 C5 C4 1.2(6) . . . . ?
Pd1 N3 C5 C4 177.7(3) . . . . ?
C1 N3 C5 C6 -178.4(4) . . . . ?
Pd1 N3 C5 C6 -1.9(5) . . . . ?
C3 C4 C5 N3 -0.7(6) . . . . ?
C3 C4 C5 C6 178.9(4) . . . . ?
C10 N4 C6 C7 0.4(6) . . . . ?
Pd1 N4 C6 C7 177.8(3) . . . . ?
C10 N4 C6 C5 179.4(4) . . . . ?
Pd1 N4 C6 C5 -3.2(5) . . . . ?
N3 C5 C6 N4 3.4(5) . . . . ?
C4 C5 C6 N4 -176.2(4) . . . . ?
N3 C5 C6 C7 -177.6(4) . . . . ?
C4 C5 C6 C7 2.8(7) . . . . ?
N4 C6 C7 C8 -1.2(6) . . . . ?
C5 C6 C7 C8 179.9(4) . . . . ?
C6 C7 C8 C9 0.9(6) . . . . ?
C6 C7 C8 C13 -179.2(4) . . . . ?
C7 C8 C9 C10 0.3(7) . . . . ?
C13 C8 C9 C10 -179.7(4) . . . . ?
C6 N4 C10 C9 0.8(7) . . . . ?
Pd1 N4 C10 C9 -176.3(3) . . . . ?
C8 C9 C10 N4 -1.1(7) . . . . ?
C12 O6 C11 O5 -4.2(7) . . . . ?
C12 O6 C11 C3 175.0(4) . . . . ?
C2 C3 C11 O5 5.6(7) . . . . ?
C4 C3 C11 O5 -174.8(5) . . . . ?
C2 C3 C11 O6 -173.6(4) . . . . ?
C4 C3 C11 O6 6.1(6) . . . . ?
C14 O8 C13 O7 3.4(7) . . . . ?
C14 O8 C13 C8 -177.4(4) . . . . ?
C9 C8 C13 O7 162.1(5) . . . . ?
C7 C8 C13 O7 -17.8(7) . . . . ?
C9 C8 C13 O8 -17.1(6) . . . . ?
C7 C8 C13 O8 163.0(4) . . . . ?
O2A N1A O1A Pd1 0.5(8) . . . . ?
O4A N2A O3A Pd1 5.9(10) . . . . ?
